data_7210243
loop_
_publ_author_name
'Guo, Feng'
'Zhu, Baoyong'
'Liu, Mingli'
'Zhang, Xiuling'
'Zhang, Jian'
'Zhao, Jiongpeng'

_publ_section_title
;
 Tuning structural topologies of four Ni(ii) coordination polymers through
 modifying the substitute group of organic ligand
;
_journal_issue 31
_journal_name_full CrystEngComm
_journal_page_first 6191
_journal_paper_doi 10.1039/c3ce40157j
_journal_volume 15
_journal_year 2013
_chemical_formula_sum 'C25 H20 N8 Ni O7'
_chemical_formula_weight 603.20
_chemical_name_systematic
; 
 ? 
;
_space_group_IT_number 14
_symmetry_cell_setting monoclinic
_symmetry_space_group_name_Hall '-P 2ybc'
_symmetry_space_group_name_H-M 'P 1 21/c 1'
_atom_sites_solution_hydrogens geom
_atom_sites_solution_primary direct
_atom_sites_solution_secondary difmap
_audit_creation_method SHELXL-97
_cell_angle_alpha 90.000
_cell_angle_beta 100.421(8)
_cell_angle_gamma 90.000
_cell_formula_units_Z 4
_cell_length_a 8.405(3)
_cell_length_b 17.494(5)
_cell_length_c 17.621(4)
_cell_measurement_temperature 293(2)
_cell_volume 2548.2(13)
_computing_cell_refinement 'Bruker SMART'
_computing_data_collection SMART(Bruker,1998)
_computing_data_reduction SAINT(Bruker,1998)
_computing_molecular_graphics 'SHELXTL (Bruker,1998)'
_computing_publication_material 'Bruker SHELXTL'
_computing_structure_refinement 'SHELXL-97 (Sheldrick, 1997)'
_computing_structure_solution 'SHELXS-97 (Sheldrick, 1990)'
_diffrn_ambient_temperature 293(2)
_diffrn_measured_fraction_theta_full 0.991
_diffrn_measured_fraction_theta_max 0.991
_diffrn_measurement_device_type 'CCD area detector'
_diffrn_measurement_method '\f and \w scans'
_diffrn_radiation_monochromator graphite
_diffrn_radiation_source 'fine-focus sealed tube'
_diffrn_radiation_type MoK\a
_diffrn_radiation_wavelength 0.71069
_diffrn_reflns_av_R_equivalents 0.0191
_diffrn_reflns_av_sigmaI/netI 0.0225
_diffrn_reflns_limit_h_max 10
_diffrn_reflns_limit_h_min -8
_diffrn_reflns_limit_k_max 21
_diffrn_reflns_limit_k_min -22
_diffrn_reflns_limit_l_max 22
_diffrn_reflns_limit_l_min -21
_diffrn_reflns_number 15574
_diffrn_reflns_theta_full 27.51
_diffrn_reflns_theta_max 27.51
_diffrn_reflns_theta_min 1.65
_exptl_absorpt_coefficient_mu 0.825
_exptl_absorpt_correction_T_max 0.8266
_exptl_absorpt_correction_T_min 0.7783
_exptl_absorpt_correction_type multi-scan
_exptl_absorpt_process_details 'SADABS (Sheldrick, 1996)'
_exptl_crystal_colour green
_exptl_crystal_density_diffrn 1.572
_exptl_crystal_density_method 'not measured'
_exptl_crystal_description block
_exptl_crystal_F_000 1240
_exptl_crystal_size_max 0.32
_exptl_crystal_size_mid 0.28
_exptl_crystal_size_min 0.24
_refine_diff_density_max 0.294
_refine_diff_density_min -0.650
_refine_diff_density_rms 0.052
_refine_ls_extinction_method none
_refine_ls_goodness_of_fit_ref 1.030
_refine_ls_hydrogen_treatment mixed
_refine_ls_matrix_type full
_refine_ls_number_parameters 378
_refine_ls_number_reflns 5808
_refine_ls_number_restraints 5
_refine_ls_restrained_S_all 1.034
_refine_ls_R_factor_all 0.0461
_refine_ls_R_factor_gt 0.0345
_refine_ls_shift/su_max 0.001
_refine_ls_shift/su_mean 0.000
_refine_ls_structure_factor_coef Fsqd
_refine_ls_weighting_details 'calc w=1/[\s^2^(Fo^2^)+(0.0506P)^2^+1.2318P] where P=(Fo^2^+2Fc^2^)/3'
_refine_ls_weighting_scheme calc
_refine_ls_wR_factor_gt 0.0942
_refine_ls_wR_factor_ref 0.1020
_reflns_number_gt 4628
_reflns_number_total 5808
_reflns_threshold_expression >2sigma(I)
_cod_data_source_file c3ce40157j.txt
_cod_data_source_block Ni_2
_cod_depositor_comments
;
The following automatic conversions were performed:

'_symmetry_cell_setting' value 'Monoclinic' changed to 'monoclinic'
according to /home/saulius/struct/CIF-dictionaries/cif_core.dic
dictionary named 'cif_core.dic' version 2.4.2 from
2011-04-26.

'_exptl_absorpt_correction_type' value 'MULTI-SCAN'
changed to 'multi-scan' according to
/home/saulius/struct/CIF-dictionaries/cif_core.dic dictionary named
'cif_core.dic' version 2.4.2 from 2011-04-26.

Automatic conversion script
Id: cif_fix_values 1891 2012-01-12 08:04:46Z andrius 
;
_cod_original_cell_volume 2548.2(18)
_cod_original_sg_symbol_H-M P21/c
_cod_database_code 7210243

loop_
_symmetry_equiv_pos_as_xyz
'x, y, z'
'-x, y+1/2, -z+1/2'
'-x, -y, -z'
'x, -y-1/2, z-1/2'

loop_
_atom_site_label
_atom_site_type_symbol
_atom_site_fract_x
_atom_site_fract_y
_atom_site_fract_z
_atom_site_U_iso_or_equiv
_atom_site_adp_type
_atom_site_occupancy
_atom_site_symmetry_multiplicity
_atom_site_calc_flag
_atom_site_refinement_flags
Ni1 Ni 0.79964(3) 0.248466(13) 0.762091(13) 0.02854(9) Uani 1 1 d .
O2 O 1.16659(19) 0.30186(10) 0.85119(9) 0.0537(4) Uani 1 1 d .
O1 O 0.95390(17) 0.23104(9) 0.86569(8) 0.0397(3) Uani 1 1 d .
N8 N 0.6023(2) 0.43097(10) 0.87281(9) 0.0373(4) Uani 1 1 d .
N2 N 0.5179(2) 0.10571(10) 0.88101(10) 0.0354(4) Uani 1 1 d .
C6 C 1.4348(2) 0.21204(11) 1.05569(11) 0.0320(4) Uani 1 1 d .
C2 C 1.1895(2) 0.22043(12) 0.95977(11) 0.0330(4) Uani 1 1 d .
O7 O 0.9719(2) 0.31915(11) 0.72037(10) 0.0513(4) Uani 1 1 d D
O3 O 1.6992(2) 0.25029(9) 1.04173(10) 0.0476(4) Uani 1 1 d .
O4 O 1.6402(2) 0.23555(10) 1.16020(9) 0.0493(4) Uani 1 1 d .
C18 C 0.5082(2) 0.05285(12) 0.94153(12) 0.0358(4) Uani 1 1 d U
N4 N 0.9645(2) 0.06622(10) 0.64062(11) 0.0426(4) Uani 1 1 d .
C7 C 1.3493(2) 0.24159(11) 0.98694(11) 0.0328(4) Uani 1 1 d .
H7 H 1.3997 0.2760 0.9587 0.039 Uiso 1 1 calc R
C5 C 1.3614(2) 0.15877(11) 1.09622(11) 0.0359(4) Uani 1 1 d .
H5 H 1.4154 0.1393 1.1430 0.043 Uiso 1 1 calc R
C4 C 1.2064(3) 0.13516(12) 1.06583(12) 0.0379(4) Uani 1 1 d .
C24 C 0.5493(3) 0.46566(11) 0.93696(12) 0.0363(4) Uani 1 1 d .
O6 O 0.9998(3) 0.05334(15) 1.08252(14) 0.0950(9) Uani 1 1 d .
N1 N 0.6271(2) 0.18389(10) 0.80595(10) 0.0356(4) Uani 1 1 d .
N7 N 0.7083(2) 0.34747(9) 0.80235(9) 0.0361(4) Uani 1 1 d .
C8 C 1.6083(2) 0.23510(11) 1.08788(11) 0.0333(4) Uani 1 1 d .
O5 O 1.2231(3) 0.04219(14) 1.15936(14) 0.0912(8) Uani 1 1 d .
N6 N 0.3721(3) 0.00682(12) 0.93874(13) 0.0561(5) Uani 1 1 d U
H6 H 0.2922 0.0110 0.9009 0.067 Uiso 1 1 calc R
N3 N 0.8996(2) 0.15205(10) 0.72113(10) 0.0369(4) Uani 1 1 d .
C3 C 1.1177(2) 0.16590(12) 0.99937(12) 0.0386(5) Uani 1 1 d .
H3 H 1.0118 0.1503 0.9815 0.046 Uiso 1 1 calc R
C26 C 0.5270(3) 0.46399(13) 1.07075(13) 0.0488(6) Uani 1 1 d .
H26 H 0.5455 0.4395 1.1184 0.059 Uiso 1 1 calc R
N5 N 1.1379(2) 0.07270(12) 1.10561(12) 0.0521(5) Uani 1 1 d .
C20 C 0.3652(3) -0.04568(13) 0.99674(13) 0.0438(5) Uani 1 1 d U
H20 H 0.2743 -0.0765 0.9942 0.053 Uiso 1 1 calc R
C14 C 0.9583(3) -0.07546(13) 0.48530(15) 0.0537(6) Uani 1 1 d .
H14 H 0.9304 -0.1264 0.4752 0.064 Uiso 1 1 calc R
C25 C 0.5760(3) 0.42989(13) 1.00799(13) 0.0468(5) Uani 1 1 d .
H25 H 0.6272 0.3826 1.0137 0.056 Uiso 1 1 calc R
C17 C 0.3971(3) 0.12852(15) 0.82234(14) 0.0500(6) Uani 1 1 d .
H17 H 0.2890 0.1140 0.8151 0.060 Uiso 1 1 calc R
C12 C 0.9852(3) 0.03234(13) 0.56945(14) 0.0445(5) Uani 1 1 d .
C9 C 0.9420(3) 0.08483(13) 0.76022(13) 0.0458(5) Uani 1 1 d .
H9 H 0.9442 0.0775 0.8127 0.055 Uiso 1 1 calc R
C11 C 0.9153(3) 0.13868(12) 0.64941(12) 0.0385(5) Uani 1 1 d .
H11 H 0.8952 0.1745 0.6098 0.046 Uiso 1 1 calc R
C21 C 0.6645(3) 0.41167(13) 0.75942(13) 0.0460(5) Uani 1 1 d .
H21 H 0.6775 0.4186 0.7086 0.055 Uiso 1 1 calc R
C15 C 0.6529(3) 0.14161(13) 0.86838(13) 0.0417(5) Uani 1 1 d .
H15 H 0.7532 0.1369 0.9005 0.050 Uiso 1 1 calc R
C1 C 1.0960(2) 0.25432(11) 0.88578(11) 0.0329(4) Uani 1 1 d .
C16 C 0.4652(3) 0.17596(13) 0.77718(14) 0.0455(5) Uani 1 1 d .
H16 H 0.4104 0.1998 0.7329 0.055 Uiso 1 1 calc R
C22 C 0.6696(3) 0.36084(12) 0.87006(12) 0.0387(5) Uani 1 1 d .
H22 H 0.6863 0.3265 0.9110 0.046 Uiso 1 1 calc R
C13 C 0.9428(3) -0.04365(13) 0.55505(15) 0.0528(6) Uani 1 1 d .
H13 H 0.9043 -0.0727 0.5921 0.063 Uiso 1 1 calc R
C23 C 0.5999(3) 0.46345(13) 0.80150(13) 0.0516(6) Uani 1 1 d .
H23 H 0.5613 0.5117 0.7855 0.062 Uiso 1 1 calc R
C10 C 0.9796(3) 0.03165(13) 0.71186(14) 0.0505(6) Uani 1 1 d .
H10 H 1.0100 -0.0186 0.7239 0.061 Uiso 1 1 calc R
H7A H 1.051(3) 0.3183(18) 0.7570(12) 0.081(10) Uiso 1 1 d D
H7B H 1.000(4) 0.307(3) 0.6788(12) 0.142(18) Uiso 1 1 d D

loop_
_atom_site_aniso_label
_atom_site_aniso_U_11
_atom_site_aniso_U_22
_atom_site_aniso_U_33
_atom_site_aniso_U_23
_atom_site_aniso_U_13
_atom_site_aniso_U_12
Ni1 0.02816(14) 0.03417(15) 0.02138(13) 0.00032(9) -0.00065(9) -0.00026(9)
O2 0.0449(9) 0.0610(10) 0.0482(9) 0.0223(8) -0.0101(7) -0.0142(8)
O1 0.0324(8) 0.0549(9) 0.0276(7) 0.0072(6) -0.0053(6) -0.0055(6)
N8 0.0458(10) 0.0331(9) 0.0322(9) -0.0012(7) 0.0054(7) 0.0037(7)
N2 0.0314(9) 0.0369(9) 0.0386(9) -0.0046(7) 0.0085(7) -0.0063(7)
C6 0.0330(10) 0.0340(10) 0.0264(9) -0.0024(8) -0.0015(7) 0.0003(8)
C2 0.0337(10) 0.0357(10) 0.0264(9) -0.0004(8) -0.0031(7) 0.0014(8)
O7 0.0510(10) 0.0648(11) 0.0366(9) 0.0105(8) 0.0037(8) -0.0140(8)
O3 0.0409(9) 0.0586(10) 0.0425(9) -0.0043(7) 0.0055(7) -0.0103(7)
O4 0.0472(9) 0.0644(10) 0.0291(8) 0.0062(7) -0.0124(7) -0.0135(8)
C18 0.0362(10) 0.0372(10) 0.0363(10) -0.0072(8) 0.0129(8) -0.0047(8)
N4 0.0506(11) 0.0352(9) 0.0441(10) 0.0022(8) 0.0147(8) 0.0094(8)
C7 0.0335(10) 0.0357(10) 0.0269(9) 0.0011(7) -0.0007(8) -0.0023(8)
C5 0.0371(11) 0.0399(11) 0.0276(9) 0.0052(8) -0.0020(8) 0.0019(8)
C4 0.0392(11) 0.0400(11) 0.0333(10) 0.0056(8) 0.0032(8) -0.0035(9)
C24 0.0402(11) 0.0334(10) 0.0344(10) -0.0027(8) 0.0047(8) 0.0013(8)
O6 0.0609(13) 0.1183(19) 0.0937(16) 0.0531(15) -0.0183(11) -0.0448(13)
N1 0.0320(9) 0.0381(9) 0.0358(9) -0.0024(7) 0.0038(7) -0.0041(7)
N7 0.0418(10) 0.0358(9) 0.0290(8) -0.0021(7) 0.0021(7) 0.0003(7)
C8 0.0343(10) 0.0303(9) 0.0310(10) 0.0009(7) -0.0056(8) 0.0000(8)
O5 0.0671(13) 0.1038(17) 0.0941(16) 0.0661(14) -0.0082(11) -0.0197(12)
N6 0.0491(11) 0.0626(13) 0.0557(12) 0.0017(9) 0.0073(10) -0.0175(9)
N3 0.0379(9) 0.0384(9) 0.0340(9) 0.0022(7) 0.0053(7) 0.0059(7)
C3 0.0328(10) 0.0431(11) 0.0367(11) 0.0025(9) -0.0027(8) -0.0062(9)
C26 0.0701(16) 0.0419(12) 0.0342(11) 0.0047(9) 0.0095(10) 0.0172(11)
N5 0.0479(12) 0.0574(12) 0.0491(12) 0.0165(10) 0.0039(9) -0.0096(10)
C20 0.0340(11) 0.0514(13) 0.0461(12) -0.0045(9) 0.0081(9) -0.0167(9)
C14 0.0741(17) 0.0315(11) 0.0618(16) -0.0030(10) 0.0287(13) 0.0007(11)
C25 0.0632(15) 0.0357(11) 0.0414(12) 0.0025(9) 0.0089(11) 0.0150(10)
C17 0.0312(11) 0.0606(15) 0.0559(14) 0.0051(12) 0.0022(10) -0.0093(10)
C12 0.0516(13) 0.0368(11) 0.0489(13) 0.0004(9) 0.0192(10) 0.0098(10)
C9 0.0520(13) 0.0463(12) 0.0405(12) 0.0102(10) 0.0121(10) 0.0085(10)
C11 0.0433(12) 0.0346(10) 0.0380(11) 0.0025(9) 0.0082(9) 0.0069(9)
C21 0.0655(15) 0.0403(12) 0.0323(11) 0.0035(9) 0.0087(10) 0.0005(10)
C15 0.0311(10) 0.0523(13) 0.0405(11) 0.0054(10) 0.0031(9) -0.0088(9)
C1 0.0335(10) 0.0346(10) 0.0275(9) 0.0000(8) -0.0022(8) 0.0013(8)
C16 0.0362(11) 0.0518(13) 0.0457(13) 0.0039(10) -0.0004(9) -0.0037(10)
C22 0.0477(12) 0.0356(11) 0.0322(10) 0.0004(8) 0.0055(9) 0.0055(9)
C13 0.0712(17) 0.0368(12) 0.0575(15) 0.0025(10) 0.0306(13) 0.0041(11)
C23 0.0803(18) 0.0380(12) 0.0365(12) 0.0063(9) 0.0105(11) 0.0122(11)
C10 0.0621(15) 0.0386(12) 0.0533(14) 0.0114(10) 0.0172(12) 0.0130(11)

loop_
_atom_type_symbol
_atom_type_description
_atom_type_scat_dispersion_real
_atom_type_scat_dispersion_imag
_atom_type_scat_source
C C 0.0033 0.0016 'International Tables Vol C Tables 4.2.6.8 and 6.1.1.4'
N N 0.0061 0.0033 'International Tables Vol C Tables 4.2.6.8 and 6.1.1.4'
O O 0.0106 0.0060 'International Tables Vol C Tables 4.2.6.8 and 6.1.1.4'
Ni Ni 0.3393 1.1124 'International Tables Vol C Tables 4.2.6.8 and 6.1.1.4'
H H 0.0000 0.0000 'International Tables Vol C Tables 4.2.6.8 and 6.1.1.4'

loop_
_geom_angle_atom_site_label_1
_geom_angle_atom_site_label_2
_geom_angle_atom_site_label_3
_geom_angle
_geom_angle_site_symmetry_1
_geom_angle_site_symmetry_3
O4 Ni1 O1 178.26(6) 4_465 .
O4 Ni1 N7 87.81(7) 4_465 .
O1 Ni1 N7 91.90(7) . .
O4 Ni1 N3 92.75(7) 4_465 .
O1 Ni1 N3 87.61(7) . .
N7 Ni1 N3 177.56(7) . .
O4 Ni1 N1 90.57(8) 4_465 .
O1 Ni1 N1 87.71(7) . .
N7 Ni1 N1 90.01(7) . .
N3 Ni1 N1 92.36(7) . .
O4 Ni1 O7 89.78(8) 4_465 .
O1 Ni1 O7 91.92(7) . .
N7 Ni1 O7 87.14(8) . .
N3 Ni1 O7 90.49(8) . .
N1 Ni1 O7 177.12(7) . .
C1 O1 Ni1 128.16(13) . .
C22 N8 C23 106.16(17) . .
C22 N8 C24 127.35(17) . .
C23 N8 C24 126.46(18) . .
C15 N2 C17 105.66(18) . .
C15 N2 C18 126.09(18) . .
C17 N2 C18 128.20(18) . .
C5 C6 C7 119.37(18) . .
C5 C6 C8 118.23(17) . .
C7 C6 C8 122.39(18) . .
C3 C2 C7 119.47(18) . .
C3 C2 C1 119.86(18) . .
C7 C2 C1 120.64(18) . .
Ni1 O7 H7A 102(2) . .
Ni1 O7 H7B 118(3) . .
H7A O7 H7B 111(2) . .
C8 O4 Ni1 150.92(16) . 4_666
C20 C18 N6 119.1(2) 3_657 .
C20 C18 N2 120.48(18) 3_657 .
N6 C18 N2 120.45(19) . .
C11 N4 C10 106.68(18) . .
C11 N4 C12 125.40(18) . .
C10 N4 C12 127.79(19) . .
C6 C7 C2 120.99(19) . .
C6 C7 H7 119.5 . .
C2 C7 H7 119.5 . .
C4 C5 C6 118.62(18) . .
C4 C5 H5 120.7 . .
C6 C5 H5 120.7 . .
C3 C4 C5 122.73(19) . .
C3 C4 N5 119.75(19) . .
C5 C4 N5 117.48(18) . .
C25 C24 C26 119.27(19) . 3_667
C25 C24 N8 120.23(18) . .
C26 C24 N8 120.49(19) 3_667 .
C15 N1 C16 104.82(17) . .
C15 N1 Ni1 126.43(14) . .
C16 N1 Ni1 128.75(15) . .
C22 N7 C21 105.68(18) . .
C22 N7 Ni1 128.92(14) . .
C21 N7 Ni1 125.24(14) . .
O3 C8 O4 128.4(2) . .
O3 C8 C6 118.34(18) . .
O4 C8 C6 113.26(19) . .
C20 N6 C18 120.1(2) . .
C20 N6 H6 119.9 . .
C18 N6 H6 119.9 . .
C11 N3 C9 105.47(18) . .
C11 N3 Ni1 126.67(14) . .
C9 N3 Ni1 127.29(14) . .
C4 C3 C2 118.63(19) . .
C4 C3 H3 120.7 . .
C2 C3 H3 120.7 . .
C24 C26 C25 120.3(2) 3_667 .
C24 C26 H26 119.8 3_667 .
C25 C26 H26 119.8 . .
O5 N5 O6 122.7(2) . .
O5 N5 C4 118.4(2) . .
O6 N5 C4 118.9(2) . .
C18 C20 N6 120.80(19) 3_657 .
C18 C20 H20 119.6 3_657 .
N6 C20 H20 119.6 . .
C12 C14 C13 120.3(2) 3_756 .
C12 C14 H14 119.8 3_756 .
C13 C14 H14 119.8 . .
C24 C25 C26 120.4(2) . .
C24 C25 H25 119.8 . .
C26 C25 H25 119.8 . .
C16 C17 N2 106.81(19) . .
C16 C17 H17 126.6 . .
N2 C17 H17 126.6 . .
C14 C12 C13 120.5(2) 3_756 .
C14 C12 N4 120.1(2) 3_756 .
C13 C12 N4 119.4(2) . .
C10 C9 N3 110.2(2) . .
C10 C9 H9 124.9 . .
N3 C9 H9 124.9 . .
N3 C11 N4 111.29(18) . .
N3 C11 H11 124.4 . .
N4 C11 H11 124.4 . .
C23 C21 N7 110.08(19) . .
C23 C21 H21 125.0 . .
N7 C21 H21 125.0 . .
N1 C15 N2 112.62(19) . .
N1 C15 H15 123.7 . .
N2 C15 H15 123.7 . .
O2 C1 O1 126.49(19) . .
O2 C1 C2 117.66(18) . .
O1 C1 C2 115.85(18) . .
C17 C16 N1 110.1(2) . .
C17 C16 H16 125.0 . .
N1 C16 H16 125.0 . .
N7 C22 N8 111.54(18) . .
N7 C22 H22 124.2 . .
N8 C22 H22 124.2 . .
C14 C13 C12 119.2(2) . .
C14 C13 H13 120.4 . .
C12 C13 H13 120.4 . .
C21 C23 N8 106.54(19) . .
C21 C23 H23 126.7 . .
N8 C23 H23 126.7 . .
C9 C10 N4 106.36(19) . .
C9 C10 H10 126.8 . .
N4 C10 H10 126.8 . .

loop_
_geom_bond_atom_site_label_1
_geom_bond_atom_site_label_2
_geom_bond_distance
_geom_bond_site_symmetry_2
Ni1 O4 2.0561(16) 4_465
Ni1 O1 2.0616(15) .
Ni1 N7 2.0711(17) .
Ni1 N3 2.0715(18) .
Ni1 N1 2.0936(18) .
Ni1 O7 2.1331(18) .
O2 C1 1.243(2) .
O1 C1 1.251(3) .
N8 C22 1.356(3) .
N8 C23 1.376(3) .
N8 C24 1.424(3) .
N2 C15 1.350(3) .
N2 C17 1.371(3) .
N2 C18 1.425(3) .
C6 C5 1.385(3) .
C6 C7 1.392(3) .
C6 C8 1.520(3) .
C2 C3 1.383(3) .
C2 C7 1.392(3) .
C2 C1 1.516(3) .
O7 H7A 0.838(10) .
O7 H7B 0.837(10) .
O3 C8 1.241(3) .
O4 C8 1.254(2) .
O4 Ni1 2.0561(16) 4_666
C18 C20 1.383(3) 3_657
C18 N6 1.392(3) .
N4 C11 1.351(3) .
N4 C10 1.378(3) .
N4 C12 1.426(3) .
C7 H7 0.9300 .
C5 C4 1.379(3) .
C5 H5 0.9300 .
C4 C3 1.379(3) .
C4 N5 1.471(3) .
C24 C25 1.381(3) .
C24 C26 1.383(3) 3_667
O6 N5 1.206(3) .
N1 C15 1.311(3) .
N1 C16 1.370(3) .
N7 C22 1.313(3) .
N7 C21 1.367(3) .
O5 N5 1.204(3) .
N6 C20 1.383(3) .
N6 H6 0.8600 .
N3 C11 1.315(3) .
N3 C9 1.377(3) .
C3 H3 0.9300 .
C26 C24 1.383(3) 3_667
C26 C25 1.383(3) .
C26 H26 0.9300 .
C20 C18 1.383(3) 3_657
C20 H20 0.9300 .
C14 C12 1.375(3) 3_756
C14 C13 1.377(3) .
C14 H14 0.9300 .
C25 H25 0.9300 .
C17 C16 1.347(3) .
C17 H17 0.9300 .
C12 C14 1.375(3) 3_756
C12 C13 1.388(3) .
C9 C10 1.337(3) .
C9 H9 0.9300 .
C11 H11 0.9300 .
C21 C23 1.346(3) .
C21 H21 0.9300 .
C15 H15 0.9300 .
C16 H16 0.9300 .
C22 H22 0.9300 .
C13 H13 0.9300 .
C23 H23 0.9300 .
C10 H10 0.9300 .

loop_
_geom_torsion_atom_site_label_1
_geom_torsion_atom_site_label_2
_geom_torsion_atom_site_label_3
_geom_torsion_atom_site_label_4
_geom_torsion
_geom_torsion_site_symmetry_1
_geom_torsion_site_symmetry_4
O4 Ni1 O1 C1 -171(2) 4_465 .
N7 Ni1 O1 C1 -90.34(18) . .
N3 Ni1 O1 C1 87.26(18) . .
N1 Ni1 O1 C1 179.72(18) . .
O7 Ni1 O1 C1 -3.15(18) . .
C15 N2 C18 C20 13.6(3) . 3_657
C17 N2 C18 C20 -169.3(2) . 3_657
C15 N2 C18 N6 -165.4(2) . .
C17 N2 C18 N6 11.7(3) . .
C5 C6 C7 C2 2.2(3) . .
C8 C6 C7 C2 -178.74(18) . .
C3 C2 C7 C6 -3.8(3) . .
C1 C2 C7 C6 178.56(18) . .
C7 C6 C5 C4 1.7(3) . .
C8 C6 C5 C4 -177.35(19) . .
C6 C5 C4 C3 -4.3(3) . .
C6 C5 C4 N5 173.59(19) . .
C22 N8 C24 C25 5.3(3) . .
C23 N8 C24 C25 -172.4(2) . .
C22 N8 C24 C26 -175.8(2) . 3_667
C23 N8 C24 C26 6.5(3) . 3_667
O4 Ni1 N1 C15 167.82(18) 4_465 .
O1 Ni1 N1 C15 -12.47(18) . .
N7 Ni1 N1 C15 -104.37(18) . .
N3 Ni1 N1 C15 75.05(18) . .
O7 Ni1 N1 C15 -95.2(13) . .
O4 Ni1 N1 C16 -12.17(19) 4_465 .
O1 Ni1 N1 C16 167.54(19) . .
N7 Ni1 N1 C16 75.64(19) . .
N3 Ni1 N1 C16 -104.95(19) . .
O7 Ni1 N1 C16 84.8(13) . .
O4 Ni1 N7 C22 136.47(19) 4_465 .
O1 Ni1 N7 C22 -41.81(19) . .
N3 Ni1 N7 C22 -120.2(15) . .
N1 Ni1 N7 C22 45.90(19) . .
O7 Ni1 N7 C22 -133.64(19) . .
O4 Ni1 N7 C21 -38.28(18) 4_465 .
O1 Ni1 N7 C21 143.44(18) . .
N3 Ni1 N7 C21 65.1(15) . .
N1 Ni1 N7 C21 -128.85(19) . .
O7 Ni1 N7 C21 51.61(18) . .
Ni1 O4 C8 O3 -0.6(5) 4_666 .
Ni1 O4 C8 C6 179.0(2) 4_666 .
C5 C6 C8 O3 145.87(19) . .
C7 C6 C8 O3 -33.2(3) . .
C5 C6 C8 O4 -33.7(3) . .
C7 C6 C8 O4 147.27(19) . .
C20 C18 N6 C20 -0.6(4) 3_657 .
N2 C18 N6 C20 178.41(19) . .
O4 Ni1 N3 C11 31.84(19) 4_465 .
O1 Ni1 N3 C11 -149.86(18) . .
N7 Ni1 N3 C11 -71.4(15) . .
N1 Ni1 N3 C11 122.53(18) . .
O7 Ni1 N3 C11 -57.96(18) . .
O4 Ni1 N3 C9 -138.24(19) 4_465 .
O1 Ni1 N3 C9 40.05(19) . .
N7 Ni1 N3 C9 118.5(15) . .
N1 Ni1 N3 C9 -47.56(19) . .
O7 Ni1 N3 C9 131.95(19) . .
C5 C4 C3 C2 2.8(3) . .
N5 C4 C3 C2 -175.1(2) . .
C7 C2 C3 C4 1.3(3) . .
C1 C2 C3 C4 178.98(19) . .
C3 C4 N5 O5 173.3(3) . .
C5 C4 N5 O5 -4.6(3) . .
C3 C4 N5 O6 -5.6(4) . .
C5 C4 N5 O6 176.5(3) . .
C18 N6 C20 C18 0.6(4) . 3_657
C26 C24 C25 C26 0.0(4) 3_667 .
N8 C24 C25 C26 178.9(2) . .
C24 C26 C25 C24 0.0(4) 3_667 .
C15 N2 C17 C16 0.7(3) . .
C18 N2 C17 C16 -176.9(2) . .
C11 N4 C12 C14 35.6(4) . 3_756
C10 N4 C12 C14 -148.9(3) . 3_756
C11 N4 C12 C13 -142.3(2) . .
C10 N4 C12 C13 33.2(4) . .
C11 N3 C9 C10 -1.1(3) . .
Ni1 N3 C9 C10 170.62(17) . .
C9 N3 C11 N4 0.4(2) . .
Ni1 N3 C11 N4 -171.40(14) . .
C10 N4 C11 N3 0.4(3) . .
C12 N4 C11 N3 176.7(2) . .
C22 N7 C21 C23 0.1(3) . .
Ni1 N7 C21 C23 175.87(17) . .
C16 N1 C15 N2 1.1(3) . .
Ni1 N1 C15 N2 -178.92(13) . .
C17 N2 C15 N1 -1.1(3) . .
C18 N2 C15 N1 176.54(18) . .
Ni1 O1 C1 O2 10.7(3) . .
Ni1 O1 C1 C2 -169.21(13) . .
C3 C2 C1 O2 -178.4(2) . .
C7 C2 C1 O2 -0.7(3) . .
C3 C2 C1 O1 1.5(3) . .
C7 C2 C1 O1 179.20(19) . .
N2 C17 C16 N1 -0.1(3) . .
C15 N1 C16 C17 -0.6(3) . .
Ni1 N1 C16 C17 179.38(16) . .
C21 N7 C22 N8 0.1(2) . .
Ni1 N7 C22 N8 -175.44(14) . .
C23 N8 C22 N7 -0.3(3) . .
C24 N8 C22 N7 -178.37(19) . .
C12 C14 C13 C12 -0.1(4) 3_756 .
C14 C12 C13 C14 0.1(4) 3_756 .
N4 C12 C13 C14 178.0(2) . .
N7 C21 C23 N8 -0.3(3) . .
C22 N8 C23 C21 0.3(3) . .
C24 N8 C23 C21 178.4(2) . .
N3 C9 C10 N4 1.4(3) . .
C11 N4 C10 C9 -1.1(3) . .
C12 N4 C10 C9 -177.2(2) . .
